data_7207945
loop_
_publ_author_name
'Cardellicchio, Cosimo'
'Capozzi, Maria Annunziata M.'
'Alvarez-Larena, Angel'
'Piniella, Joan F.'
'Capitelli, Francesco'

_publ_section_title
;
 Investigation on the weak interactions assembling the crystal structures
 of Betti bases
;
_journal_issue 11
_journal_name_full CrystEngComm
_journal_page_first 3972
_journal_paper_doi 10.1039/c2ce06295j
_journal_volume 14
_journal_year 2012
_chemical_formula_moiety 'C25 H22 F N O'
_chemical_formula_sum 'C25 H22 F N O'
_chemical_formula_weight 371.44
_chemical_name_systematic
;
?
;
_space_group_IT_number 19
_symmetry_cell_setting orthorhombic
_symmetry_space_group_name_Hall 'P 2ac 2ab'
_symmetry_space_group_name_H-M 'P 21 21 21'
_atom_sites_solution_hydrogens geom
_atom_sites_solution_primary direct
_atom_sites_solution_secondary difmap
_audit_creation_method SHELXL-97
_cell_angle_alpha 90.00
_cell_angle_beta 90.00
_cell_angle_gamma 90.00
_cell_formula_units_Z 4
_cell_length_a 10.687(2)
_cell_length_b 12.122(2)
_cell_length_c 15.549(3)
_cell_measurement_reflns_used 128
_cell_measurement_temperature 293(2)
_cell_measurement_theta_max 20.03
_cell_measurement_theta_min 3.21
_cell_volume 2014.3(6)
_computing_cell_refinement 'EVALCCD (Duisenberg et al., 2003)'
_computing_data_collection 'Collect (Nonius, 1998)'
_computing_data_reduction 'EVALCCD (Duisenberg et al., 2003)'
_computing_molecular_graphics 'DIAMOND 2.1e (1998-2001 Crystal Impact GbR)'
_computing_publication_material 'SHELXL-97 (Sheldrick, 1997)'
_computing_structure_refinement 'SHELXL-97 (Sheldrick, 1997)'
_computing_structure_solution 'SIR97 (Altomare et al. 1999)'
_diffrn_ambient_temperature 293(2)
_diffrn_measured_fraction_theta_full 0.938
_diffrn_measured_fraction_theta_max 0.938
_diffrn_measurement_device_type 'Nonius Kappa CCD'
_diffrn_radiation_monochromator graphite
_diffrn_radiation_source 'fine-focus sealed tube'
_diffrn_radiation_type MoK\a
_diffrn_radiation_wavelength 0.71073
_diffrn_reflns_av_R_equivalents 0.0303
_diffrn_reflns_av_sigmaI/netI 0.0437
_diffrn_reflns_limit_h_max 13
_diffrn_reflns_limit_h_min -13
_diffrn_reflns_limit_k_max 16
_diffrn_reflns_limit_k_min -9
_diffrn_reflns_limit_l_max 19
_diffrn_reflns_limit_l_min -20
_diffrn_reflns_number 14042
_diffrn_reflns_theta_full 29.18
_diffrn_reflns_theta_max 29.18
_diffrn_reflns_theta_min 2.13
_exptl_absorpt_coefficient_mu 0.080
_exptl_absorpt_correction_T_max 0.9841
_exptl_absorpt_correction_T_min 0.9564
_exptl_absorpt_correction_type none
_exptl_crystal_colour colourless
_exptl_crystal_density_diffrn 1.225
_exptl_crystal_density_method 'not measured'
_exptl_crystal_description prism
_exptl_crystal_F_000 784
_exptl_crystal_size_max 0.56
_exptl_crystal_size_mid 0.34
_exptl_crystal_size_min 0.20
_refine_diff_density_max 0.122
_refine_diff_density_min -0.129
_refine_diff_density_rms 0.025
_refine_ls_abs_structure_details 'Flack H D (1983), Acta Cryst. A39, 876-881'
_refine_ls_abs_structure_Flack 0.3(11)
_refine_ls_extinction_method none
_refine_ls_goodness_of_fit_ref 1.006
_refine_ls_hydrogen_treatment mixed
_refine_ls_matrix_type full
_refine_ls_number_parameters 257
_refine_ls_number_reflns 4931
_refine_ls_number_restraints 0
_refine_ls_restrained_S_all 1.006
_refine_ls_R_factor_all 0.0919
_refine_ls_R_factor_gt 0.0471
_refine_ls_shift/su_max 0.000
_refine_ls_shift/su_mean 0.000
_refine_ls_structure_factor_coef Fsqd
_refine_ls_weighting_details 'calc w=1/[\s^2^(Fo^2^)+(0.0335P)^2^+0.1268P] where P=(Fo^2^+2Fc^2^)/3'
_refine_ls_weighting_scheme calc
_refine_ls_wR_factor_gt 0.0836
_refine_ls_wR_factor_ref 0.0976
_reflns_number_gt 3022
_reflns_number_total 4931
_reflns_threshold_expression >2sigma(I)
_cod_data_source_file c2ce06295j.txt
_cod_data_source_block g15
_cod_original_cell_volume 2014.3(7)
_cod_original_sg_symbol_H-M P212121
_cod_database_code 7207945

loop_
_symmetry_equiv_pos_as_xyz
'x, y, z'
'-x+1/2, -y, z+1/2'
'-x, y+1/2, -z+1/2'
'x+1/2, -y+1/2, -z'

loop_
_atom_site_label
_atom_site_type_symbol
_atom_site_fract_x
_atom_site_fract_y
_atom_site_fract_z
_atom_site_U_iso_or_equiv
_atom_site_adp_type
_atom_site_occupancy
_atom_site_symmetry_multiplicity
_atom_site_calc_flag
_atom_site_refinement_flags
F1 F 1.19013(13) 0.65520(14) 1.09940(9) 0.1111(5) Uani 1 1 d .
O1 O 0.57453(15) 0.58387(13) 0.95436(10) 0.0761(4) Uani 1 1 d .
H4 H 0.6320 0.5856 0.9195 0.114 Uiso 1 1 calc R
N1 N 0.74863(16) 0.50141(14) 0.85961(10) 0.0529(4) Uani 1 1 d .
H1N H 0.8132(19) 0.5263(16) 0.8317(12) 0.063 Uiso 1 1 d .
C1 C 0.66214(18) 0.44474(16) 0.80007(11) 0.0539(5) Uani 1 1 d .
H1 H 0.5888 0.4222 0.8336 0.065 Uiso 1 1 calc R
C2 C 0.79144(16) 0.43720(14) 0.93493(10) 0.0433(4) Uani 1 1 d .
H2 H 0.8205 0.3649 0.9151 0.052 Uiso 1 1 calc R
C3 C 0.68433(17) 0.41999(15) 0.99861(11) 0.0456(4) Uani 1 1 d .
C4 C 0.58652(18) 0.49345(17) 1.00496(13) 0.0577(5) Uani 1 1 d .
C5 C 0.4912(2) 0.4790(2) 1.06693(18) 0.0774(7) Uani 1 1 d .
H5 H 0.4238 0.5274 1.0683 0.093 Uiso 1 1 calc R
C6 C 0.4972(2) 0.3959(3) 1.12369(17) 0.0868(8) Uani 1 1 d .
H6 H 0.4332 0.3875 1.1637 0.104 Uiso 1 1 calc R
C7 C 0.5981(2) 0.3210(2) 1.12426(14) 0.0700(6) Uani 1 1 d .
C8 C 0.6093(3) 0.2374(3) 1.18717(17) 0.1009(10) Uani 1 1 d .
H8 H 0.5488 0.2318 1.2299 0.121 Uiso 1 1 calc R
C9 C 0.7052(4) 0.1661(3) 1.18660(19) 0.1102(11) Uani 1 1 d .
H9 H 0.7120 0.1128 1.2294 0.132 Uiso 1 1 calc R
C10 C 0.7940(3) 0.1722(2) 1.12202(17) 0.0912(8) Uani 1 1 d .
H10 H 0.8590 0.1213 1.1208 0.109 Uiso 1 1 calc R
C11 C 0.7877(2) 0.25177(17) 1.06007(14) 0.0655(5) Uani 1 1 d .
H11 H 0.8488 0.2539 1.0175 0.079 Uiso 1 1 calc R
C12 C 0.69060(18) 0.33101(16) 1.05887(11) 0.0526(5) Uani 1 1 d .
C13 C 0.90016(17) 0.49649(15) 0.97771(10) 0.0443(4) Uani 1 1 d .
C14 C 0.88685(19) 0.60405(16) 1.00676(12) 0.0554(5) Uani 1 1 d .
H14 H 0.8114 0.6408 0.9986 0.066 Uiso 1 1 calc R
C15 C 0.9846(2) 0.65739(19) 1.04775(13) 0.0670(6) Uani 1 1 d .
H15 H 0.9757 0.7295 1.0672 0.080 Uiso 1 1 calc R
C16 C 1.0941(2) 0.6019(2) 1.05893(13) 0.0705(6) Uani 1 1 d .
C17 C 1.1107(2) 0.4972(2) 1.03221(14) 0.0721(6) Uani 1 1 d .
H17 H 1.1864 0.4612 1.0414 0.086 Uiso 1 1 calc R
C18 C 1.01345(18) 0.44430(17) 0.99096(13) 0.0580(5) Uani 1 1 d .
H18 H 1.0243 0.3723 0.9717 0.070 Uiso 1 1 calc R
C19 C 0.6179(2) 0.52990(19) 0.73459(14) 0.0810(7) Uani 1 1 d .
H19A H 0.5861 0.5935 0.7642 0.122 Uiso 1 1 calc R
H19B H 0.5530 0.4985 0.6997 0.122 Uiso 1 1 calc R
H19C H 0.6869 0.5513 0.6987 0.122 Uiso 1 1 calc R
C20 C 0.71342(17) 0.34231(16) 0.75714(11) 0.0517(5) Uani 1 1 d .
C21 C 0.8056(2) 0.3487(2) 0.69565(12) 0.0684(6) Uani 1 1 d .
H21 H 0.8410 0.4168 0.6828 0.082 Uiso 1 1 calc R
C22 C 0.8463(2) 0.2563(3) 0.65269(14) 0.0816(7) Uani 1 1 d .
H22 H 0.9088 0.2623 0.6113 0.098 Uiso 1 1 calc R
C23 C 0.7953(3) 0.1556(2) 0.67073(16) 0.0889(8) Uani 1 1 d .
H23 H 0.8214 0.0934 0.6406 0.107 Uiso 1 1 calc R
C24 C 0.7058(3) 0.1462(2) 0.73296(18) 0.0904(8) Uani 1 1 d .
H24 H 0.6725 0.0775 0.7465 0.108 Uiso 1 1 calc R
C25 C 0.6654(2) 0.2390(2) 0.77548(14) 0.0719(6) Uani 1 1 d .
H25 H 0.6042 0.2322 0.8177 0.086 Uiso 1 1 calc R

loop_
_atom_site_aniso_label
_atom_site_aniso_U_11
_atom_site_aniso_U_22
_atom_site_aniso_U_33
_atom_site_aniso_U_23
_atom_site_aniso_U_13
_atom_site_aniso_U_12
F1 0.0874(10) 0.1380(13) 0.1080(10) -0.0164(10) -0.0256(9) -0.0484(9)
O1 0.0754(11) 0.0660(10) 0.0870(12) -0.0083(9) -0.0013(8) 0.0235(8)
N1 0.0572(10) 0.0550(10) 0.0465(9) 0.0010(8) -0.0018(7) -0.0078(8)
C1 0.0523(11) 0.0638(13) 0.0457(10) -0.0040(10) -0.0043(9) -0.0021(10)
C2 0.0475(10) 0.0420(10) 0.0405(9) -0.0047(8) 0.0006(8) 0.0009(8)
C3 0.0444(10) 0.0470(10) 0.0452(10) -0.0097(9) 0.0020(8) -0.0044(8)
C4 0.0510(12) 0.0601(13) 0.0620(12) -0.0171(12) 0.0003(10) 0.0020(10)
C5 0.0485(13) 0.0928(19) 0.0909(17) -0.0343(17) 0.0140(12) -0.0029(12)
C6 0.0692(17) 0.112(2) 0.0797(18) -0.0267(17) 0.0302(13) -0.0353(16)
C7 0.0725(16) 0.0772(16) 0.0601(13) -0.0095(12) 0.0127(12) -0.0266(14)
C8 0.134(3) 0.102(2) 0.0667(16) 0.0048(16) 0.0271(18) -0.051(2)
C9 0.156(3) 0.097(2) 0.0771(19) 0.0257(18) -0.010(2) -0.032(2)
C10 0.107(2) 0.0747(17) 0.0913(18) 0.0248(15) -0.0205(17) -0.0152(15)
C11 0.0699(14) 0.0578(13) 0.0689(13) 0.0088(12) -0.0072(12) -0.0098(12)
C12 0.0557(12) 0.0528(12) 0.0495(10) -0.0065(10) 0.0010(10) -0.0177(10)
C13 0.0485(11) 0.0468(10) 0.0376(9) -0.0021(8) 0.0084(7) -0.0059(9)
C14 0.0567(12) 0.0543(12) 0.0551(11) -0.0037(10) 0.0030(9) -0.0086(9)
C15 0.0805(16) 0.0598(13) 0.0606(13) -0.0092(12) 0.0050(12) -0.0219(12)
C16 0.0606(14) 0.0946(18) 0.0564(12) -0.0028(13) -0.0056(11) -0.0333(14)
C17 0.0502(12) 0.0905(17) 0.0754(15) -0.0028(14) -0.0052(10) -0.0091(13)
C18 0.0505(12) 0.0616(13) 0.0618(12) -0.0065(11) 0.0049(10) -0.0009(10)
C19 0.0890(18) 0.0874(17) 0.0668(14) -0.0015(13) -0.0218(13) 0.0213(14)
C20 0.0503(11) 0.0646(13) 0.0400(9) -0.0048(10) -0.0076(9) -0.0014(10)
C21 0.0732(15) 0.0811(16) 0.0510(11) 0.0025(11) 0.0076(11) 0.0036(13)
C22 0.0832(18) 0.110(2) 0.0513(12) -0.0070(15) 0.0097(12) 0.0170(17)
C23 0.094(2) 0.093(2) 0.0795(17) -0.0313(16) -0.0141(16) 0.0228(18)
C24 0.0920(19) 0.0644(16) 0.115(2) -0.0167(16) 0.0003(18) -0.0036(15)
C25 0.0695(14) 0.0722(16) 0.0739(14) -0.0099(13) 0.0071(12) -0.0089(13)

loop_
_atom_type_symbol
_atom_type_description
_atom_type_scat_dispersion_real
_atom_type_scat_dispersion_imag
_atom_type_scat_source
C C 0.0033 0.0016 'International Tables Vol C Tables 4.2.6.8 and 6.1.1.4'
H H 0.0000 0.0000 'International Tables Vol C Tables 4.2.6.8 and 6.1.1.4'
N N 0.0061 0.0033 'International Tables Vol C Tables 4.2.6.8 and 6.1.1.4'
O O 0.0106 0.0060 'International Tables Vol C Tables 4.2.6.8 and 6.1.1.4'
F F 0.0171 0.0103 'International Tables Vol C Tables 4.2.6.8 and 6.1.1.4'

loop_
_geom_angle_atom_site_label_1
_geom_angle_atom_site_label_2
_geom_angle_atom_site_label_3
_geom_angle
C1 N1 C2 116.43(15)
N1 C1 C20 115.56(15)
N1 C1 C19 107.31(16)
C20 C1 C19 111.93(15)
N1 C2 C13 109.53(14)
N1 C2 C3 110.69(14)
C13 C2 C3 110.72(13)
C4 C3 C12 118.45(17)
C4 C3 C2 121.80(17)
C12 C3 C2 119.50(15)
O1 C4 C3 123.59(18)
O1 C4 C5 115.3(2)
C3 C4 C5 121.1(2)
C6 C5 C4 120.5(2)
C5 C6 C7 121.6(2)
C6 C7 C8 122.1(3)
C6 C7 C12 118.2(2)
C8 C7 C12 119.8(3)
C9 C8 C7 121.5(3)
C8 C9 C10 119.6(3)
C11 C10 C9 121.1(3)
C10 C11 C12 121.7(2)
C11 C12 C7 116.26(19)
C11 C12 C3 123.73(17)
C7 C12 C3 120.0(2)
C18 C13 C14 118.15(18)
C18 C13 C2 121.25(16)
C14 C13 C2 120.57(17)
C15 C14 C13 120.8(2)
C16 C15 C14 118.5(2)
C17 C16 C15 122.6(2)
C17 C16 F1 119.3(2)
C15 C16 F1 118.1(2)
C16 C17 C18 118.8(2)
C17 C18 C13 121.13(19)
C21 C20 C25 117.4(2)
C21 C20 C1 121.34(19)
C25 C20 C1 121.19(17)
C20 C21 C22 121.2(2)
C23 C22 C21 120.1(2)
C24 C23 C22 120.0(2)
C23 C24 C25 119.6(3)
C24 C25 C20 121.7(2)

loop_
_geom_bond_atom_site_label_1
_geom_bond_atom_site_label_2
_geom_bond_distance
F1 C16 1.366(2)
O1 C4 1.355(2)
N1 C1 1.478(2)
N1 C2 1.479(2)
C1 C20 1.512(3)
C1 C19 1.525(3)
C2 C13 1.520(2)
C2 C3 1.528(2)
C3 C4 1.377(3)
C3 C12 1.430(2)
C4 C5 1.413(3)
C5 C6 1.340(3)
C6 C7 1.410(4)
C7 C8 1.414(4)
C7 C12 1.423(3)
C8 C9 1.341(4)
C9 C10 1.383(4)
C10 C11 1.365(3)
C11 C12 1.414(3)
C13 C18 1.381(3)
C13 C14 1.387(2)
C14 C15 1.384(3)
C15 C16 1.361(3)
C16 C17 1.348(3)
C17 C18 1.379(3)
C20 C21 1.375(3)
C20 C25 1.383(3)
C21 C22 1.376(3)
C22 C23 1.366(4)
C23 C24 1.365(4)
C24 C25 1.375(3)

loop_
_geom_hbond_atom_site_label_D
_geom_hbond_atom_site_label_H
_geom_hbond_atom_site_label_A
_geom_hbond_distance_DH
_geom_hbond_distance_HA
_geom_hbond_distance_DA
_geom_hbond_angle_DHA
_geom_hbond_site_symmetry_A
O1 H4 N1 0.82 1.86 2.575(2) 145.0 .
C5 H5 F1 0.93 2.98 3.895(3) 169.1 1_455
C9 H9 F1 0.93 2.91 3.513(3) 124.0 3_747
C15 H15 O1 0.93 2.52 3.281(3) 139.3 4_567
